data_2009406
loop_
_publ_author_name
'Clegg, William'
'Norman, Nicholas C.'
'Pickett, Nigel L.'

_publ_section_title
;
 Structures of the indium trihalide bisphosphine complexes of
 [InBr~3~(PMe~2~Ph)~2~] and [InI~3~(PMePh~2~)~2~]
;
_journal_issue 1
_journal_name_full 'Acta Crystallographica Section C'
_journal_page_first 36
_journal_page_last 38
_journal_paper_doi 10.1107/S010827019300695X
_journal_volume 50
_journal_year 1994
_chemical_formula_sum 'C16 H22 Br3 In P2'
_chemical_formula_weight 630.83
_chemical_name_systematic
;
 ?
;
_space_group_IT_number 14
_symmetry_cell_setting monoclinic
_symmetry_space_group_name_Hall '-P 2ybc'
_symmetry_space_group_name_H-M 'P 1 21/c 1'
_cell_angle_alpha 90.00
_cell_angle_beta 107.95(5)
_cell_angle_gamma 90.00
_cell_formula_units_Z 4
_cell_length_a 17.071(6)
_cell_length_b 9.368(4)
_cell_length_c 14.566(9)
_cell_measurement_reflns_used 27
_cell_measurement_temperature 160.0(10)
_cell_measurement_theta_max 12.80
_cell_measurement_theta_min 10.08
_cell_volume 2216.0(19)
_computing_cell_refinement DIF4
_computing_data_collection 'DIF4 (Stoe & Cie, 1988)'
_computing_data_reduction 'local programs'
_computing_molecular_graphics SHELXTL/PC
_computing_publication_material 'local programs'
_computing_structure_refinement 'SHELXL-92 (Sheldrick, 1992)'
_computing_structure_solution 'SHELXTL/PC (Sheldrick, 1990)'
_diffrn_ambient_temperature 160.0(10)
_diffrn_measurement_device 'Stoe-Siemens diffractometer'
_diffrn_measurement_method '\w/\q scans with on-line profile fitting (Clegg, 1981)'
_diffrn_radiation_monochromator graphite
_diffrn_radiation_source 'fine-focus sealed tube'
_diffrn_radiation_type MoK\a
_diffrn_radiation_wavelength 0.71073
_diffrn_reflns_av_R_equivalents 0
_diffrn_reflns_av_sigmaI/netI 0.0604
_diffrn_reflns_limit_h_max 20
_diffrn_reflns_limit_h_min 0
_diffrn_reflns_limit_k_max 0
_diffrn_reflns_limit_k_min -11
_diffrn_reflns_limit_l_max 16
_diffrn_reflns_limit_l_min -17
_diffrn_reflns_number 3882
_diffrn_reflns_theta_max 25.00
_diffrn_reflns_theta_min 2.51
_diffrn_standards_decay_% 0
_diffrn_standards_interval_time 60
_diffrn_standards_number 5
_exptl_absorpt_coefficient_mu 6.615
_exptl_absorpt_correction_T_max 0.156
_exptl_absorpt_correction_T_min 0.112
_exptl_absorpt_correction_type empirical
_exptl_crystal_colour colourless
_exptl_crystal_density_diffrn 1.891
_exptl_crystal_description Prism??
_exptl_crystal_F_000 1208
_exptl_crystal_size_max 0.40
_exptl_crystal_size_mid 0.30
_exptl_crystal_size_min 0.28
_refine_diff_density_max 1.84
_refine_diff_density_min -1.58
_refine_ls_extinction_coef 0.0027(5)
_refine_ls_extinction_method 'SHELXL92 (Sheldrick, 1992)'
_refine_ls_goodness_of_fit_all 1.130
_refine_ls_goodness_of_fit_obs 1.122
_refine_ls_hydrogen_treatment 'H atoms constrained'
_refine_ls_matrix_type full
_refine_ls_number_parameters 204
_refine_ls_number_reflns 3879
_refine_ls_number_restraints 0
_refine_ls_restrained_S_all 1.134
_refine_ls_restrained_S_obs 1.122
_refine_ls_R_factor_all 0.0906
_refine_ls_R_factor_obs 0.0575
_refine_ls_shift/esd_max 0.000
_refine_ls_shift/esd_mean 0.000
_refine_ls_structure_factor_coef Fsqd
_refine_ls_weighting_scheme
;calc w = 1/[\s^2^(Fo^2^) + ( 0.1061P)^2^ + 0.0000P] where P = (Fo^2^ +
 2Fc^2^)/3
;
_refine_ls_wR_factor_all 0.1700
_refine_ls_wR_factor_obs 0.1405
_reflns_number_observed 2747
_reflns_number_total 3882
_reflns_observed_criterion >2sigma(I)
_cod_data_source_file mu1062.cif
_cod_data_source_block ncn11
_cod_original_cell_volume 2216.0(18)
_cod_original_sg_symbol_H-M 'P 21/c'
_cod_database_code 2009406

loop_
_symmetry_equiv_pos_as_xyz
'x, y, z'
'-x, y+1/2, -z+1/2'
'-x, -y, -z'
'x, -y-1/2, z-1/2'

loop_
_atom_site_aniso_label
_atom_site_aniso_U_11
_atom_site_aniso_U_22
_atom_site_aniso_U_33
_atom_site_aniso_U_12
_atom_site_aniso_U_13
_atom_site_aniso_U_23
In 0.0268(4) 0.0258(4) 0.0254(4) -0.0008(3) 0.0075(2) -0.0015(2)
Br1 0.0494(6) 0.0363(5) 0.0296(5) -0.0024(4) 0.0178(4) -0.0012(4)
Br2 0.0350(5) 0.0428(6) 0.0320(5) 0.0042(4) 0.0103(4) -0.0093(4)
Br3 0.0404(6) 0.0375(6) 0.0389(5) 0.0071(4) 0.0089(4) 0.0097(4)
P1 0.0276(12) 0.0306(12) 0.0288(11) -0.0025(10) 0.0072(9) -0.0014(10)
P2 0.0322(12) 0.0358(14) 0.0331(13) -0.0085(11) 0.0122(10) -0.0058(10)
C11 0.035(5) 0.039(6) 0.046(6) 0.001(5) 0.007(4) -0.006(5)
C12 0.039(5) 0.049(6) 0.046(6) -0.010(5) 0.023(5) -0.005(5)
C13 0.031(5) 0.026(5) 0.023(4) -0.001(4) -0.004(4) -0.003(4)
C14 0.058(6) 0.037(5) 0.041(6) -0.007(5) 0.025(5) 0.007(5)
C15 0.067(7) 0.024(5) 0.050(6) 0.001(5) 0.023(6) 0.009(5)
C16 0.046(6) 0.037(5) 0.035(5) 0.004(5) 0.003(4) 0.002(4)
C17 0.050(6) 0.032(5) 0.029(5) 0.000(5) 0.012(4) -0.002(4)
C18 0.036(5) 0.023(4) 0.032(5) -0.005(4) 0.008(4) -0.003(4)
C21 0.060(7) 0.031(5) 0.068(7) -0.014(5) 0.031(6) -0.013(5)
C22 0.049(6) 0.078(8) 0.037(6) -0.025(6) 0.015(5) -0.012(6)
C23 0.034(5) 0.023(4) 0.031(5) -0.006(4) 0.007(4) -0.001(4)
C24 0.039(5) 0.037(5) 0.028(5) -0.010(5) 0.006(4) -0.001(4)
C25 0.037(5) 0.047(6) 0.043(6) 0.007(5) 0.008(5) -0.003(5)
C26 0.037(5) 0.048(6) 0.036(5) -0.007(5) 0.018(4) -0.006(4)
C27 0.045(6) 0.045(6) 0.041(5) -0.002(5) 0.021(5) 0.007(5)
C28 0.038(5) 0.045(6) 0.034(5) -0.002(5) 0.006(4) 0.003(5)

loop_
_atom_site_label
_atom_site_fract_x
_atom_site_fract_y
_atom_site_fract_z
_atom_site_U_iso_or_equiv
_atom_site_thermal_displace_type
_atom_site_calc_flag
_atom_site_refinement_flags
_atom_site_occupancy
_atom_site_disorder_group
_atom_site_type_symbol
In 0.24336(4) 0.70137(6) 0.30443(4) 0.0261(4) Uani d . 1 . In
Br1 0.25490(6) 0.77981(10) 0.14041(7) 0.0371(6) Uani d . 1 . Br
Br2 0.14585(6) 0.86061(11) 0.36772(6) 0.0366(5) Uani d . 1 . Br
Br3 0.31489(6) 0.48151(11) 0.40062(7) 0.0397(6) Uani d . 1 . Br
P1 0.11482(14) 0.5433(3) 0.2188(2) 0.0293(12) Uani d . 1 . P
P2 0.36687(15) 0.8675(3) 0.3917(2) 0.0332(12) Uani d . 1 . P
C11 0.0392(6) 0.6388(11) 0.1250(7) 0.041(5) Uani d . 1 . C
H11A 0.030(3) 0.734(3) 0.1491(18) 0.061 Uiso calc R 1 . H
H11B -0.0132(14) 0.585(4) 0.106(4) 0.061 Uiso calc R 1 . H
H11C 0.059(2) 0.650(7) 0.068(2) 0.061 Uiso calc R 1 . H
C12 0.0621(6) 0.4878(12) 0.3045(7) 0.042(5) Uani d . 1 . C
H12A 0.0993(17) 0.427(7) 0.355(3) 0.063 Uiso calc R 1 . H
H12B 0.012(3) 0.433(7) 0.2702(12) 0.063 Uiso calc R 1 . H
H12C 0.046(4) 0.5732(12) 0.335(4) 0.063 Uiso calc R 1 . H
C13 0.1364(5) 0.3830(9) 0.1602(6) 0.030(5) Uani d . 1 . C
C14 0.1288(7) 0.2462(11) 0.1959(8) 0.043(6) Uani d . 1 . C
H14 0.1121(7) 0.2348(11) 0.2512(8) 0.056 Uiso calc R 1 . H
C15 0.1465(7) 0.1287(10) 0.1484(8) 0.046(7) Uani d . 1 . C
H15 0.1400(7) 0.0366(10) 0.1708(8) 0.060 Uiso calc R 1 . H
C16 0.1731(6) 0.1439(11) 0.0693(7) 0.042(6) Uani d . 1 . C
H16 0.1858(6) 0.0627(11) 0.0388(7) 0.054 Uiso calc R 1 . H
C17 0.1812(6) 0.2789(10) 0.0342(7) 0.037(6) Uani d . 1 . C
H17 0.1979(6) 0.2897(10) -0.0212(7) 0.048 Uiso calc R 1 . H
C18 0.1644(6) 0.3977(9) 0.0817(6) 0.031(5) Uani d . 1 . C
H18 0.1722(6) 0.4895(9) 0.0600(6) 0.040 Uiso calc R 1 . H
C21 0.3359(7) 1.0517(11) 0.3659(9) 0.050(7) Uani d . 1 . C
H21A 0.287(3) 1.071(3) 0.387(5) 0.076 Uiso calc R 1 . H
H21B 0.322(5) 1.069(2) 0.2957(11) 0.076 Uiso calc R 1 . H
H21C 0.3816(19) 1.1153(11) 0.401(4) 0.076 Uiso calc R 1 . H
C22 0.3995(7) 0.8522(15) 0.5214(8) 0.054(6) Uani d . 1 . C
H22A 0.3518(13) 0.868(9) 0.5453(9) 0.081 Uiso calc R 1 . H
H22B 0.442(4) 0.925(6) 0.5498(8) 0.081 Uiso calc R 1 . H
H22C 0.422(5) 0.756(3) 0.5404(8) 0.081 Uiso calc R 1 . H
C23 0.4583(6) 0.8450(10) 0.3546(6) 0.030(5) Uani d . 1 . C
C24 0.5200(6) 0.7517(11) 0.4041(7) 0.036(5) Uani d . 1 . C
H24 0.5133(6) 0.6968(11) 0.4552(7) 0.047 Uiso calc R 1 . H
C25 0.5922(6) 0.7393(12) 0.3782(8) 0.043(5) Uani d . 1 . C
H25 0.6346(6) 0.6778(12) 0.4125(8) 0.056 Uiso calc R 1 . H
C26 0.6003(6) 0.8187(11) 0.3015(7) 0.038(5) Uani d . 1 . C
H26 0.6488(6) 0.8118(11) 0.2841(7) 0.050 Uiso calc R 1 . H
C27 0.5378(6) 0.9078(11) 0.2505(7) 0.042(6) Uani d . 1 . C
H27 0.5434(6) 0.9601(11) 0.1978(7) 0.054 Uiso calc R 1 . H
C28 0.4671(6) 0.9203(12) 0.2767(7) 0.040(5) Uani d . 1 . C
H28 0.4244(6) 0.9807(12) 0.2414(7) 0.052 Uiso calc R 1 . H

loop_
_atom_type_symbol
_atom_type_description
_atom_type_scat_dispersion_real
_atom_type_scat_dispersion_imag
_atom_type_scat_source
C C 0.0033 0.0016 'International Tables Vol C Tables 4.2.6.8 and 6.1.1.4'
H H 0.0000 0.0000 'International Tables Vol C Tables 4.2.6.8 and 6.1.1.4'
P P 0.1023 0.0942 'International Tables Vol C Tables 4.2.6.8 and 6.1.1.4'
Br Br -0.2901 2.4595 'International Tables Vol C Tables 4.2.6.8 and 6.1.1.4'
In In -0.7276 1.3100 'International Tables Vol C Tables 4.2.6.8 and 6.1.1.4'

loop_
_geom_angle_atom_site_label_1
_geom_angle_atom_site_label_2
_geom_angle_atom_site_label_3
_geom_angle
_geom_angle_publ_flag
Br1 In Br3 125.16(5) yes
Br1 In Br2 113.98(6) yes
Br3 In Br2 120.83(6) yes
Br1 In P2 90.03(7) yes
Br3 In P2 92.02(8) yes
Br2 In P2 89.69(8) yes
Br1 In P1 90.68(7) yes
Br3 In P1 89.66(8) yes
Br2 In P1 87.68(7) yes
P2 In P1 177.34(8) yes
C11 P1 C13 104.8(4) yes
C11 P1 C12 105.7(5) yes
C13 P1 C12 107.4(5) yes
C11 P1 In 112.3(3) yes
C13 P1 In 115.4(3) yes
C12 P1 In 110.6(3) yes
C22 P2 C21 105.6(6) yes
C22 P2 C23 106.7(5) yes
C21 P2 C23 105.7(5) yes
C22 P2 In 113.9(4) yes
C21 P2 In 109.1(4) yes
C23 P2 In 115.1(3) yes
C18 C13 C14 119.6(8) ?
C18 C13 P1 118.7(7) ?
C14 C13 P1 121.6(7) ?
C15 C14 C13 118.8(9) ?
C16 C15 C14 121.2(9) ?
C15 C16 C17 120.2(9) ?
C18 C17 C16 119.2(9) ?
C13 C18 C17 120.9(8) ?
C28 C23 C24 119.5(9) ?
C28 C23 P2 120.4(7) ?
C24 C23 P2 120.1(7) ?
C23 C24 C25 120.1(9) ?
C26 C25 C24 119.2(10) ?
C27 C26 C25 120.4(9) ?
C26 C27 C28 120.1(9) ?
C27 C28 C23 120.6(10) ?

loop_
_geom_bond_atom_site_label_1
_geom_bond_atom_site_label_2
_geom_bond_site_symmetry_2
_geom_bond_distance
_geom_bond_publ_flag
In Br1 . 2.565(2) yes
In Br3 . 2.577(2) yes
In Br2 . 2.606(2) yes
In P2 . 2.614(3) yes
In P1 . 2.622(3) yes
P1 C11 . 1.802(10) yes
P1 C13 . 1.820(9) yes
P1 C12 . 1.825(9) yes
P2 C22 . 1.803(11) yes
P2 C21 . 1.810(11) yes
P2 C23 . 1.815(9) yes
C13 C18 . 1.375(12) ?
C13 C14 . 1.404(13) ?
C14 C15 . 1.382(15) ?
C15 C16 . 1.369(14) ?
C16 C17 . 1.388(14) ?
C17 C18 . 1.387(13) ?
C23 C28 . 1.382(13) ?
C23 C24 . 1.387(14) ?
C24 C25 . 1.402(13) ?
C25 C26 . 1.384(15) ?
C26 C27 . 1.378(15) ?
C27 C28 . 1.379(13) ?
